data_7127399
loop_
_publ_author_name
'Taylor, Jordan W.'
'Harman, W. Hill'

_publ_section_title
;
 H<sub>2</sub> evolution from H<sub>2</sub>O via O-H oxidative addition
 across a 9,10-diboraanthracene.
;
_journal_issue 89
_journal_name_full 'Chemical communications (Cambridge, England)'
_journal_page_first 13804
_journal_page_last 13807
_journal_paper_doi 10.1039/d0cc05261b
_journal_volume 56
_journal_year 2020
_chemical_formula_sum 'C36 H45 Au B2 O P2'
_chemical_formula_weight 774.24
_space_group_crystal_system orthorhombic
_space_group_IT_number 61
_space_group_name_Hall '-P 2ac 2ab'
_space_group_name_H-M_alt 'P b c a'
_atom_sites_solution_hydrogens geom
_audit_creation_method SHELXL-2013
_audit_update_record
;
2020-07-23 deposited with the CCDC.	2020-10-08 downloaded from the CCDC.
;
_cell_angle_alpha 90
_cell_angle_beta 90
_cell_angle_gamma 90
_cell_formula_units_Z 8
_cell_length_a 19.5549(3)
_cell_length_b 17.1275(3)
_cell_length_c 19.6848(3)
_cell_measurement_reflns_used 9254
_cell_measurement_temperature 100(2)
_cell_measurement_theta_max 40.28
_cell_measurement_theta_min 2.59
_cell_volume 6592.96(18)
_computing_cell_refinement 'Bruker SAINT'
_computing_data_collection 'Bruker APEX2'
_computing_data_reduction 'Bruker SAINT'
_computing_molecular_graphics 'Bruker SHELXTL'
_computing_publication_material 'Bruker SHELXTL'
_computing_structure_refinement 'SHELXL-2013 (Sheldrick, 2013)'
_computing_structure_solution 'SHELXS-97 (Sheldrick 2008)'
_diffrn_ambient_temperature 100(2)
_diffrn_measured_fraction_theta_full 1.000
_diffrn_measured_fraction_theta_max 1.000
_diffrn_measurement_device_type 'Bruker APEX-II CCD'
_diffrn_measurement_method '\f and \w scans'
_diffrn_radiation_type MoK\a
_diffrn_radiation_wavelength 0.71073
_diffrn_reflns_av_R_equivalents 0.0290
_diffrn_reflns_av_unetI/netI 0.0085
_diffrn_reflns_Laue_measured_fraction_full 1.000
_diffrn_reflns_Laue_measured_fraction_max 1.000
_diffrn_reflns_limit_h_max 27
_diffrn_reflns_limit_h_min -27
_diffrn_reflns_limit_k_max 24
_diffrn_reflns_limit_k_min -24
_diffrn_reflns_limit_l_max 28
_diffrn_reflns_limit_l_min -28
_diffrn_reflns_number 236655
_diffrn_reflns_point_group_measured_fraction_full 1.000
_diffrn_reflns_point_group_measured_fraction_max 1.000
_diffrn_reflns_theta_full 25.242
_diffrn_reflns_theta_max 30.506
_diffrn_reflns_theta_min 1.889
_exptl_absorpt_coefficient_mu 4.588
_exptl_absorpt_correction_type multi-scan
_exptl_absorpt_process_details 'Bruker SADABS'
_exptl_crystal_colour colourless
_exptl_crystal_density_diffrn 1.560
_exptl_crystal_density_meas ?
_exptl_crystal_density_method 'not measured'
_exptl_crystal_description 'prism frag'
_exptl_crystal_F_000 3104
_exptl_crystal_size_max 0.368
_exptl_crystal_size_mid 0.302
_exptl_crystal_size_min 0.198
_exptl_transmission_factor_max 0.747
_exptl_transmission_factor_min 0.563
_refine_diff_density_max 0.733
_refine_diff_density_min -0.305
_refine_diff_density_rms 0.064
_refine_ls_extinction_method none
_refine_ls_goodness_of_fit_ref 1.053
_refine_ls_hydrogen_treatment constr
_refine_ls_matrix_type full
_refine_ls_number_parameters 388
_refine_ls_number_reflns 10069
_refine_ls_number_restraints 0
_refine_ls_restrained_S_all 1.053
_refine_ls_R_factor_all 0.0203
_refine_ls_R_factor_gt 0.0148
_refine_ls_shift/su_max 0.008
_refine_ls_shift/su_mean 0.000
_refine_ls_structure_factor_coef Fsqd
_refine_ls_weighting_details 'w=1/[\s^2^(Fo^2^)+(0.0146P)^2^+5.2537P] where P=(Fo^2^+2Fc^2^)/3'
_refine_ls_weighting_scheme calc
_refine_ls_wR_factor_gt 0.0344
_refine_ls_wR_factor_ref 0.0369
_reflns_Friedel_coverage 0.000
_reflns_number_gt 8556
_reflns_number_total 10069
_reflns_threshold_expression 'I > 2\s(I)'
_cod_data_source_file d0cc05261b2.cif
_cod_data_source_block hh246JT122r_0m
_cod_depositor_comments
;
The following automatic conversions were performed:

data item '_exptl_crystal_density_meas' value 'not measured' was
changed to '?' -- the value is perceived as not measured.

Automatic conversion script
Id: cif_fix_values 7556 2019-12-06 15:28:31Z antanas 

 Adding full bibliography for 7127396--7127399.cif.
;
_cod_database_code 7127399
_shelx_space_group_comment
; 
The symmetry employed for this shelxl refinement is uniquely defined 
by the following loop, which should always be used as a source of 
symmetry information in preference to the above space-group names. 
They are only intended as comments. 
;
_shelx_estimated_absorpt_t_min 0.283
_shelx_estimated_absorpt_t_max 0.464
_shelxl_version_number 2013-4

loop_
_space_group_symop_operation_xyz
'x, y, z'
'-x+1/2, -y, z+1/2'
'-x, y+1/2, -z+1/2'
'x+1/2, -y+1/2, -z'
'-x, -y, -z'
'x-1/2, y, -z-1/2'
'x, -y-1/2, z-1/2'
'-x-1/2, y-1/2, z'

loop_
_atom_site_label
_atom_site_type_symbol
_atom_site_fract_x
_atom_site_fract_y
_atom_site_fract_z
_atom_site_U_iso_or_equiv
_atom_site_adp_type
_atom_site_occupancy
_atom_site_site_symmetry_order
_atom_site_calc_flag
_atom_site_refinement_flags_posn
_atom_site_refinement_flags_adp
_atom_site_refinement_flags_occupancy
_atom_site_disorder_assembly
_atom_site_disorder_group
Au1 Au 0.92817(2) 0.74906(2) 0.16448(2) 0.01178(2) Uani 1 1 d . . . . .
B1 B 0.87613(8) 0.93584(9) 0.22697(8) 0.0142(3) Uani 1 1 d . . . . .
O1 O 0.86852(5) 1.02449(6) 0.23220(6) 0.0201(2) Uani 1 1 d . . . . .
H1 H 0.8965 1.0461 0.2059 0.030 Uiso 1 1 calc R U . . .
C1 C 0.85271(7) 0.91204(7) 0.15011(7) 0.0136(2) Uani 1 1 d . . . . .
C2 C 0.78367(7) 0.92153(8) 0.13089(8) 0.0175(3) Uani 1 1 d . . . . .
H2 H 0.7511 0.9348 0.1647 0.021 Uiso 1 1 calc R U . . .
C3 C 0.76172(7) 0.91214(9) 0.06441(8) 0.0212(3) Uani 1 1 d . . . . .
H3 H 0.7148 0.9189 0.0535 0.025 Uiso 1 1 calc R U . . .
C4 C 0.80837(8) 0.89275(9) 0.01355(8) 0.0216(3) Uani 1 1 d . . . . .
H4 H 0.7935 0.8864 -0.0321 0.026 Uiso 1 1 calc R U . . .
C5 C 0.87662(7) 0.88289(8) 0.03039(7) 0.0176(3) Uani 1 1 d . . . . .
H5 H 0.9085 0.8700 -0.0043 0.021 Uiso 1 1 calc R U . . .
C6 C 0.89998(7) 0.89162(7) 0.09812(7) 0.0140(2) Uani 1 1 d . . . . .
B2 B 0.97710(8) 0.87995(8) 0.11634(8) 0.0140(3) Uani 1 1 d . . . . .
C7 C 1.00313(7) 0.89496(7) 0.19011(7) 0.0141(2) Uani 1 1 d . . . . .
C8 C 1.07357(7) 0.88795(8) 0.20549(8) 0.0178(3) Uani 1 1 d . . . . .
H8 H 1.1048 0.8748 0.1703 0.021 Uiso 1 1 calc R U . . .
C9 C 1.09785(7) 0.89978(8) 0.27053(8) 0.0212(3) Uani 1 1 d . . . . .
H9 H 1.1453 0.8949 0.2800 0.025 Uiso 1 1 calc R U . . .
C10 C 1.05202(8) 0.91892(9) 0.32225(8) 0.0216(3) Uani 1 1 d . . . . .
H10 H 1.0682 0.9262 0.3673 0.026 Uiso 1 1 calc R U . . .
C11 C 0.98280(7) 0.92731(8) 0.30791(8) 0.0187(3) Uani 1 1 d . . . . .
H11 H 0.9524 0.9412 0.3436 0.022 Uiso 1 1 calc R U . . .
C12 C 0.95640(7) 0.91586(7) 0.24220(7) 0.0142(2) Uani 1 1 d . . . . .
C13 C 0.82584(7) 0.89879(8) 0.28563(7) 0.0139(2) Uani 1 1 d . . . . .
C14 C 0.81822(7) 0.81924(8) 0.30372(7) 0.0136(2) Uani 1 1 d . . . . .
C15 C 0.77524(7) 0.79683(9) 0.35771(7) 0.0167(2) Uani 1 1 d . . . . .
H15 H 0.7713 0.7431 0.3689 0.020 Uiso 1 1 calc R U . . .
C16 C 0.73858(7) 0.85142(9) 0.39492(7) 0.0192(3) Uani 1 1 d . . . . .
H16 H 0.7102 0.8355 0.4315 0.023 Uiso 1 1 calc R U . . .
C17 C 0.74419(8) 0.92956(9) 0.37767(8) 0.0216(3) Uani 1 1 d . . . . .
H17 H 0.7190 0.9678 0.4021 0.026 Uiso 1 1 calc R U . . .
C18 C 0.78682(7) 0.95191(8) 0.32446(8) 0.0189(3) Uani 1 1 d . . . . .
H18 H 0.7898 1.0059 0.3137 0.023 Uiso 1 1 calc R U . . .
P1 P 0.85480(2) 0.73658(2) 0.25702(2) 0.01229(6) Uani 1 1 d . . . . .
C19 C 0.77752(7) 0.68035(8) 0.23231(7) 0.0167(3) Uani 1 1 d . . . . .
H19 H 0.7582 0.6558 0.2742 0.020 Uiso 1 1 calc R U . . .
C20 C 0.72359(8) 0.73551(9) 0.20300(8) 0.0219(3) Uani 1 1 d . . . . .
H20A H 0.7415 0.7603 0.1618 0.033 Uiso 1 1 calc R U . . .
H20B H 0.7125 0.7758 0.2366 0.033 Uiso 1 1 calc R U . . .
H20C H 0.6822 0.7058 0.1919 0.033 Uiso 1 1 calc R U . . .
C21 C 0.79210(9) 0.61529(9) 0.18070(9) 0.0256(3) Uani 1 1 d . . . . .
H21A H 0.7504 0.5847 0.1732 0.038 Uiso 1 1 calc R U . . .
H21B H 0.8282 0.5812 0.1983 0.038 Uiso 1 1 calc R U . . .
H21C H 0.8069 0.6385 0.1376 0.038 Uiso 1 1 calc R U . . .
C22 C 0.89937(8) 0.67962(9) 0.32381(7) 0.0191(3) Uani 1 1 d . . . . .
H22 H 0.8704 0.6816 0.3657 0.023 Uiso 1 1 calc R U . . .
C23 C 0.96721(9) 0.71936(12) 0.34039(8) 0.0297(4) Uani 1 1 d . . . . .
H23A H 0.9878 0.6943 0.3802 0.045 Uiso 1 1 calc R U . . .
H23B H 0.9591 0.7747 0.3501 0.045 Uiso 1 1 calc R U . . .
H23C H 0.9982 0.7146 0.3015 0.045 Uiso 1 1 calc R U . . .
C24 C 0.91045(12) 0.59363(11) 0.30619(10) 0.0391(5) Uani 1 1 d . . . . .
H24A H 0.9357 0.5897 0.2633 0.059 Uiso 1 1 calc R U . . .
H24B H 0.8660 0.5677 0.3015 0.059 Uiso 1 1 calc R U . . .
H24C H 0.9367 0.5684 0.3425 0.059 Uiso 1 1 calc R U . . .
C25 C 1.03020(7) 0.86108(8) 0.05759(7) 0.0141(2) Uani 1 1 d . . . . .
C26 C 1.04415(7) 0.78458(8) 0.03555(7) 0.0132(2) Uani 1 1 d . . . . .
C27 C 1.08931(7) 0.77086(9) -0.01853(7) 0.0173(3) Uani 1 1 d . . . . .
H27 H 1.0975 0.7190 -0.0335 0.021 Uiso 1 1 calc R U . . .
C28 C 1.12209(7) 0.83290(9) -0.05015(7) 0.0193(3) Uani 1 1 d . . . . .
H28 H 1.1530 0.8234 -0.0865 0.023 Uiso 1 1 calc R U . . .
C29 C 1.10965(8) 0.90891(9) -0.02857(8) 0.0197(3) Uani 1 1 d . . . . .
H29 H 1.1323 0.9514 -0.0499 0.024 Uiso 1 1 calc R U . . .
C30 C 1.06408(7) 0.92247(8) 0.02421(8) 0.0189(3) Uani 1 1 d . . . . .
H30 H 1.0556 0.9747 0.0382 0.023 Uiso 1 1 calc R U . . .
P2 P 1.00269(2) 0.70569(2) 0.08141(2) 0.01173(6) Uani 1 1 d . . . . .
C31 C 0.96062(7) 0.64330(8) 0.01759(7) 0.0165(3) Uani 1 1 d . . . . .
H31 H 0.9938 0.6330 -0.0200 0.020 Uiso 1 1 calc R U . . .
C32 C 0.89808(8) 0.68430(9) -0.01212(8) 0.0243(3) Uani 1 1 d . . . . .
H32A H 0.8783 0.6519 -0.0482 0.036 Uiso 1 1 calc R U . . .
H32B H 0.9118 0.7349 -0.0310 0.036 Uiso 1 1 calc R U . . .
H32C H 0.8640 0.6924 0.0237 0.036 Uiso 1 1 calc R U . . .
C33 C 0.93999(8) 0.56500(8) 0.04910(8) 0.0219(3) Uani 1 1 d . . . . .
H33A H 0.9144 0.5743 0.0911 0.033 Uiso 1 1 calc R U . . .
H33B H 0.9811 0.5345 0.0593 0.033 Uiso 1 1 calc R U . . .
H33C H 0.9113 0.5360 0.0170 0.033 Uiso 1 1 calc R U . . .
C34 C 1.06922(7) 0.64432(8) 0.12067(7) 0.0156(2) Uani 1 1 d . . . . .
H34 H 1.0452 0.5998 0.1432 0.019 Uiso 1 1 calc R U . . .
C35 C 1.10683(8) 0.68872(9) 0.17638(8) 0.0194(3) Uani 1 1 d . . . . .
H35A H 1.1362 0.6526 0.2016 0.029 Uiso 1 1 calc R U . . .
H35B H 1.0735 0.7123 0.2074 0.029 Uiso 1 1 calc R U . . .
H35C H 1.1349 0.7298 0.1559 0.029 Uiso 1 1 calc R U . . .
C36 C 1.12053(8) 0.60864(9) 0.07045(8) 0.0245(3) Uani 1 1 d . . . . .
H36A H 1.1522 0.6492 0.0548 0.037 Uiso 1 1 calc R U . . .
H36B H 1.0958 0.5869 0.0315 0.037 Uiso 1 1 calc R U . . .
H36C H 1.1463 0.5670 0.0931 0.037 Uiso 1 1 calc R U . . .

loop_
_atom_site_aniso_label
_atom_site_aniso_U_11
_atom_site_aniso_U_22
_atom_site_aniso_U_33
_atom_site_aniso_U_23
_atom_site_aniso_U_13
_atom_site_aniso_U_12
Au1 0.01160(3) 0.01150(3) 0.01224(3) -0.00109(2) 0.00199(2) -0.00051(2)
B1 0.0122(6) 0.0123(6) 0.0182(7) -0.0033(5) 0.0013(5) 0.0004(5)
O1 0.0181(5) 0.0135(4) 0.0288(6) -0.0050(4) 0.0027(4) 0.0027(4)
C1 0.0132(6) 0.0090(5) 0.0188(6) 0.0008(4) 0.0007(5) 0.0003(4)
C2 0.0140(6) 0.0162(6) 0.0224(7) 0.0001(5) 0.0003(5) 0.0012(5)
C3 0.0154(6) 0.0210(7) 0.0272(7) 0.0012(6) -0.0056(6) 0.0012(5)
C4 0.0233(7) 0.0209(7) 0.0205(7) 0.0000(5) -0.0061(6) 0.0016(6)
C5 0.0192(6) 0.0155(6) 0.0181(6) -0.0002(5) 0.0003(5) 0.0016(5)
C6 0.0145(6) 0.0096(5) 0.0178(6) 0.0009(5) 0.0010(5) 0.0004(4)
B2 0.0140(6) 0.0088(6) 0.0192(7) 0.0007(5) 0.0030(5) 0.0002(5)
C7 0.0123(5) 0.0097(5) 0.0203(6) -0.0016(5) 0.0010(5) -0.0009(4)
C8 0.0121(6) 0.0139(6) 0.0273(7) -0.0035(5) 0.0015(5) 0.0002(5)
C9 0.0137(6) 0.0173(6) 0.0325(8) -0.0057(6) -0.0060(6) 0.0006(5)
C10 0.0205(7) 0.0198(7) 0.0244(7) -0.0062(6) -0.0063(6) -0.0002(5)
C11 0.0163(6) 0.0195(6) 0.0203(7) -0.0063(5) -0.0004(5) -0.0005(5)
C12 0.0137(6) 0.0098(5) 0.0190(6) -0.0023(5) 0.0003(5) -0.0011(4)
C13 0.0108(5) 0.0151(6) 0.0156(6) -0.0048(5) -0.0012(5) 0.0000(4)
C14 0.0117(5) 0.0160(6) 0.0130(6) -0.0037(5) -0.0002(5) 0.0008(4)
C15 0.0146(6) 0.0203(6) 0.0153(6) -0.0030(5) 0.0011(5) -0.0012(5)
C16 0.0137(6) 0.0289(7) 0.0151(6) -0.0057(6) 0.0028(5) -0.0012(5)
C17 0.0165(6) 0.0249(7) 0.0233(7) -0.0112(6) 0.0034(6) 0.0021(5)
C18 0.0157(6) 0.0170(6) 0.0239(7) -0.0072(5) 0.0015(5) 0.0009(5)
P1 0.01280(14) 0.01180(14) 0.01227(14) -0.00135(11) 0.00226(12) -0.00056(11)
C19 0.0164(6) 0.0162(6) 0.0176(6) -0.0032(5) 0.0037(5) -0.0049(5)
C20 0.0209(7) 0.0256(7) 0.0192(7) -0.0021(5) -0.0037(5) -0.0036(6)
C21 0.0257(8) 0.0216(7) 0.0295(8) -0.0114(6) 0.0059(6) -0.0080(6)
C22 0.0224(7) 0.0189(6) 0.0160(6) 0.0019(5) 0.0019(5) 0.0053(5)
C23 0.0223(8) 0.0461(10) 0.0208(7) 0.0064(7) -0.0046(6) 0.0004(7)
C24 0.0598(13) 0.0219(8) 0.0356(10) 0.0003(7) -0.0074(9) 0.0171(8)
C25 0.0121(5) 0.0137(6) 0.0165(6) 0.0013(5) 0.0004(5) 0.0005(4)
C26 0.0124(5) 0.0133(6) 0.0139(6) 0.0009(5) 0.0004(5) -0.0003(4)
C27 0.0187(6) 0.0182(6) 0.0152(6) -0.0013(5) 0.0023(5) 0.0004(5)
C28 0.0189(6) 0.0250(7) 0.0139(6) 0.0005(5) 0.0044(5) -0.0014(5)
C29 0.0189(6) 0.0205(7) 0.0197(7) 0.0060(5) 0.0030(5) -0.0022(5)
C30 0.0189(6) 0.0138(6) 0.0242(7) 0.0029(5) 0.0029(5) 0.0002(5)
P2 0.01269(14) 0.01058(13) 0.01194(14) -0.00083(11) 0.00142(12) 0.00018(11)
C31 0.0188(6) 0.0152(6) 0.0154(6) -0.0033(5) -0.0003(5) -0.0018(5)
C32 0.0242(7) 0.0244(7) 0.0243(7) -0.0016(6) -0.0080(6) -0.0005(6)
C33 0.0245(7) 0.0138(6) 0.0273(8) -0.0039(5) 0.0018(6) -0.0039(5)
C34 0.0160(6) 0.0127(6) 0.0179(6) 0.0004(5) -0.0001(5) 0.0020(5)
C35 0.0177(6) 0.0197(6) 0.0208(7) -0.0002(5) -0.0036(5) 0.0012(5)
C36 0.0226(7) 0.0235(7) 0.0274(8) -0.0040(6) 0.0015(6) 0.0104(6)

loop_
_atom_type_symbol
_atom_type_description
_atom_type_scat_dispersion_real
_atom_type_scat_dispersion_imag
_atom_type_scat_source
C C 0.0033 0.0016 'International Tables Vol C Tables 4.2.6.8 and 6.1.1.4'
H H 0.0000 0.0000 'International Tables Vol C Tables 4.2.6.8 and 6.1.1.4'
B B 0.0013 0.0007 'International Tables Vol C Tables 4.2.6.8 and 6.1.1.4'
O O 0.0106 0.0060 'International Tables Vol C Tables 4.2.6.8 and 6.1.1.4'
P P 0.1023 0.0942 'International Tables Vol C Tables 4.2.6.8 and 6.1.1.4'
Au Au -2.0133 8.8022 'International Tables Vol C Tables 4.2.6.8 and 6.1.1.4'

loop_
_geom_angle_atom_site_label_1
_geom_angle_atom_site_label_2
_geom_angle_atom_site_label_3
_geom_angle
_geom_angle_site_symmetry_1
_geom_angle_site_symmetry_3
_geom_angle_publ_flag
P2 Au1 P1 155.752(12) . . ?
P2 Au1 B2 77.80(3) . . ?
P1 Au1 B2 125.98(3) . . ?
O1 B1 C1 106.45(11) . . ?
O1 B1 C12 106.80(10) . . ?
C1 B1 C12 112.78(11) . . ?
O1 B1 C13 106.13(11) . . ?
C1 B1 C13 112.75(11) . . ?
C12 B1 C13 111.39(11) . . ?
B1 O1 H1 109.5 . . ?
C2 C1 C6 117.20(13) . . ?
C2 C1 B1 119.21(12) . . ?
C6 C1 B1 123.07(12) . . ?
C3 C2 C1 122.39(13) . . ?
C3 C2 H2 118.8 . . ?
C1 C2 H2 118.8 . . ?
C2 C3 C4 120.18(13) . . ?
C2 C3 H3 119.9 . . ?
C4 C3 H3 119.9 . . ?
C5 C4 C3 119.17(14) . . ?
C5 C4 H4 120.4 . . ?
C3 C4 H4 120.4 . . ?
C4 C5 C6 121.50(13) . . ?
C4 C5 H5 119.2 . . ?
C6 C5 H5 119.2 . . ?
C5 C6 C1 119.55(12) . . ?
C5 C6 B2 120.88(12) . . ?
C1 C6 B2 119.56(12) . . ?
C7 B2 C6 120.49(12) . . ?
C7 B2 C25 119.88(12) . . ?
C6 B2 C25 119.34(12) . . ?
C7 B2 Au1 85.61(8) . . ?
C6 B2 Au1 80.78(7) . . ?
C25 B2 Au1 109.19(8) . . ?
C8 C7 C12 119.57(13) . . ?
C8 C7 B2 120.18(12) . . ?
C12 C7 B2 120.25(12) . . ?
C9 C8 C7 121.38(13) . . ?
C9 C8 H8 119.3 . . ?
C7 C8 H8 119.3 . . ?
C8 C9 C10 119.35(13) . . ?
C8 C9 H9 120.3 . . ?
C10 C9 H9 120.3 . . ?
C11 C10 C9 120.10(14) . . ?
C11 C10 H10 119.9 . . ?
C9 C10 H10 119.9 . . ?
C10 C11 C12 121.99(14) . . ?
C10 C11 H11 119.0 . . ?
C12 C11 H11 119.0 . . ?
C11 C12 C7 117.59(12) . . ?
C11 C12 B1 119.48(12) . . ?
C7 C12 B1 122.59(12) . . ?
C18 C13 C14 115.27(12) . . ?
C18 C13 B1 117.04(12) . . ?
C14 C13 B1 127.66(11) . . ?
C15 C14 C13 120.98(12) . . ?
C15 C14 P1 113.63(10) . . ?
C13 C14 P1 125.16(10) . . ?
C16 C15 C14 121.55(14) . . ?
C16 C15 H15 119.2 . . ?
C14 C15 H15 119.2 . . ?
C17 C16 C15 118.73(13) . . ?
C17 C16 H16 120.6 . . ?
C15 C16 H16 120.6 . . ?
C16 C17 C18 119.84(13) . . ?
C16 C17 H17 120.1 . . ?
C18 C17 H17 120.1 . . ?
C17 C18 C13 123.61(14) . . ?
C17 C18 H18 118.2 . . ?
C13 C18 H18 118.2 . . ?
C14 P1 C22 103.53(6) . . ?
C14 P1 C19 102.37(6) . . ?
C22 P1 C19 107.18(7) . . ?
C14 P1 Au1 124.18(5) . . ?
C22 P1 Au1 108.26(5) . . ?
C19 P1 Au1 110.13(5) . . ?
C20 C19 C21 109.09(13) . . ?
C20 C19 P1 109.86(10) . . ?
C21 C19 P1 113.50(10) . . ?
C20 C19 H19 108.1 . . ?
C21 C19 H19 108.1 . . ?
P1 C19 H19 108.1 . . ?
C19 C20 H20A 109.5 . . ?
C19 C20 H20B 109.5 . . ?
H20A C20 H20B 109.5 . . ?
C19 C20 H20C 109.5 . . ?
H20A C20 H20C 109.5 . . ?
H20B C20 H20C 109.5 . . ?
C19 C21 H21A 109.5 . . ?
C19 C21 H21B 109.5 . . ?
H21A C21 H21B 109.5 . . ?
C19 C21 H21C 109.5 . . ?
H21A C21 H21C 109.5 . . ?
H21B C21 H21C 109.5 . . ?
C23 C22 C24 110.80(15) . . ?
C23 C22 P1 109.00(11) . . ?
C24 C22 P1 114.36(12) . . ?
C23 C22 H22 107.5 . . ?
C24 C22 H22 107.5 . . ?
P1 C22 H22 107.5 . . ?
C22 C23 H23A 109.5 . . ?
C22 C23 H23B 109.5 . . ?
H23A C23 H23B 109.5 . . ?
C22 C23 H23C 109.5 . . ?
H23A C23 H23C 109.5 . . ?
H23B C23 H23C 109.5 . . ?
C22 C24 H24A 109.5 . . ?
C22 C24 H24B 109.5 . . ?
H24A C24 H24B 109.5 . . ?
C22 C24 H24C 109.5 . . ?
H24A C24 H24C 109.5 . . ?
H24B C24 H24C 109.5 . . ?
C30 C25 C26 117.46(12) . . ?
C30 C25 B2 119.76(12) . . ?
C26 C25 B2 122.76(12) . . ?
C27 C26 C25 120.80(12) . . ?
C27 C26 P2 122.24(10) . . ?
C25 C26 P2 116.94(10) . . ?
C28 C27 C26 120.18(13) . . ?
C28 C27 H27 119.9 . . ?
C26 C27 H27 119.9 . . ?
C27 C28 C29 119.92(13) . . ?
C27 C28 H28 120.0 . . ?
C29 C28 H28 120.0 . . ?
C30 C29 C28 119.83(13) . . ?
C30 C29 H29 120.1 . . ?
C28 C29 H29 120.1 . . ?
C29 C30 C25 121.81(13) . . ?
C29 C30 H30 119.1 . . ?
C25 C30 H30 119.1 . . ?
C26 P2 C34 108.53(6) . . ?
C26 P2 C31 106.97(6) . . ?
C34 P2 C31 105.69(6) . . ?
C26 P2 Au1 113.18(4) . . ?
C34 P2 Au1 109.37(5) . . ?
C31 P2 Au1 112.75(5) . . ?
C32 C31 C33 110.30(12) . . ?
C32 C31 P2 110.61(10) . . ?
C33 C31 P2 110.44(10) . . ?
C32 C31 H31 108.5 . . ?
C33 C31 H31 108.5 . . ?
P2 C31 H31 108.5 . . ?
C31 C32 H32A 109.5 . . ?
C31 C32 H32B 109.5 . . ?
H32A C32 H32B 109.5 . . ?
C31 C32 H32C 109.5 . . ?
H32A C32 H32C 109.5 . . ?
H32B C32 H32C 109.5 . . ?
C31 C33 H33A 109.5 . . ?
C31 C33 H33B 109.5 . . ?
H33A C33 H33B 109.5 . . ?
C31 C33 H33C 109.5 . . ?
H33A C33 H33C 109.5 . . ?
H33B C33 H33C 109.5 . . ?
C35 C34 C36 110.28(12) . . ?
C35 C34 P2 110.97(9) . . ?
C36 C34 P2 114.73(10) . . ?
C35 C34 H34 106.8 . . ?
C36 C34 H34 106.8 . . ?
P2 C34 H34 106.8 . . ?
C34 C35 H35A 109.5 . . ?
C34 C35 H35B 109.5 . . ?
H35A C35 H35B 109.5 . . ?
C34 C35 H35C 109.5 . . ?
H35A C35 H35C 109.5 . . ?
H35B C35 H35C 109.5 . . ?
C34 C36 H36A 109.5 . . ?
C34 C36 H36B 109.5 . . ?
H36A C36 H36B 109.5 . . ?
C34 C36 H36C 109.5 . . ?
H36A C36 H36C 109.5 . . ?
H36B C36 H36C 109.5 . . ?

loop_
_geom_bond_atom_site_label_1
_geom_bond_atom_site_label_2
_geom_bond_distance
_geom_bond_site_symmetry_2
_geom_bond_publ_flag
Au1 P2 2.3129(3) . ?
Au1 P1 2.3286(3) . ?
Au1 B2 2.6151(14) . ?
B1 O1 1.5291(18) . ?
B1 C1 1.633(2) . ?
B1 C12 1.634(2) . ?
B1 C13 1.644(2) . ?
O1 H1 0.8400 . ?
C1 C2 1.4113(19) . ?
C1 C6 1.4226(19) . ?
C2 C3 1.387(2) . ?
C2 H2 0.9500 . ?
C3 C4 1.395(2) . ?
C3 H3 0.9500 . ?
C4 C5 1.385(2) . ?
C4 H4 0.9500 . ?
C5 C6 1.417(2) . ?
C5 H5 0.9500 . ?
C6 B2 1.563(2) . ?
B2 C7 1.560(2) . ?
B2 C25 1.588(2) . ?
C7 C8 1.4154(18) . ?
C7 C12 1.4194(18) . ?
C8 C9 1.380(2) . ?
C8 H8 0.9500 . ?
C9 C10 1.395(2) . ?
C9 H9 0.9500 . ?
C10 C11 1.390(2) . ?
C10 H10 0.9500 . ?
C11 C12 1.4064(19) . ?
C11 H11 0.9500 . ?
C13 C18 1.4123(18) . ?
C13 C14 1.4161(19) . ?
C14 C15 1.4083(19) . ?
C14 P1 1.8333(13) . ?
C15 C16 1.3874(19) . ?
C15 H15 0.9500 . ?
C16 C17 1.385(2) . ?
C16 H16 0.9500 . ?
C17 C18 1.392(2) . ?
C17 H17 0.9500 . ?
C18 H18 0.9500 . ?
P1 C22 1.8547(15) . ?
P1 C19 1.8568(14) . ?
C19 C20 1.529(2) . ?
C19 C21 1.535(2) . ?
C19 H19 1.0000 . ?
C20 H20A 0.9800 . ?
C20 H20B 0.9800 . ?
C20 H20C 0.9800 . ?
C21 H21A 0.9800 . ?
C21 H21B 0.9800 . ?
C21 H21C 0.9800 . ?
C22 C23 1.526(2) . ?
C22 C24 1.529(2) . ?
C22 H22 1.0000 . ?
C23 H23A 0.9800 . ?
C23 H23B 0.9800 . ?
C23 H23C 0.9800 . ?
C24 H24A 0.9800 . ?
C24 H24B 0.9800 . ?
C24 H24C 0.9800 . ?
C25 C30 1.4059(19) . ?
C25 C26 1.4068(18) . ?
C26 C27 1.4029(19) . ?
C26 P2 1.8161(13) . ?
C27 C28 1.388(2) . ?
C27 H27 0.9500 . ?
C28 C29 1.391(2) . ?
C28 H28 0.9500 . ?
C29 C30 1.388(2) . ?
C29 H29 0.9500 . ?
C30 H30 0.9500 . ?
P2 C34 1.8424(14) . ?
P2 C31 1.8430(14) . ?
C31 C32 1.527(2) . ?
C31 C33 1.532(2) . ?
C31 H31 1.0000 . ?
C32 H32A 0.9800 . ?
C32 H32B 0.9800 . ?
C32 H32C 0.9800 . ?
C33 H33A 0.9800 . ?
C33 H33B 0.9800 . ?
C33 H33C 0.9800 . ?
C34 C35 1.524(2) . ?
C34 C36 1.535(2) . ?
C34 H34 1.0000 . ?
C35 H35A 0.9800 . ?
C35 H35B 0.9800 . ?
C35 H35C 0.9800 . ?
C36 H36A 0.9800 . ?
C36 H36B 0.9800 . ?
C36 H36C 0.9800 . ?

loop_
_geom_torsion_atom_site_label_1
_geom_torsion_atom_site_label_2
_geom_torsion_atom_site_label_3
_geom_torsion_atom_site_label_4
_geom_torsion
_geom_torsion_site_symmetry_1
_geom_torsion_site_symmetry_2
_geom_torsion_site_symmetry_3
_geom_torsion_site_symmetry_4
_geom_torsion_publ_flag
O1 B1 C1 C2 -66.96(15) . . . . ?
C12 B1 C1 C2 176.24(12) . . . . ?
C13 B1 C1 C2 49.01(16) . . . . ?
O1 B1 C1 C6 104.50(14) . . . . ?
C12 B1 C1 C6 -12.29(17) . . . . ?
C13 B1 C1 C6 -139.52(12) . . . . ?
C6 C1 C2 C3 -0.4(2) . . . . ?
B1 C1 C2 C3 171.57(13) . . . . ?
C1 C2 C3 C4 -0.1(2) . . . . ?
C2 C3 C4 C5 0.1(2) . . . . ?
C3 C4 C5 C6 0.4(2) . . . . ?
C4 C5 C6 C1 -0.9(2) . . . . ?
C4 C5 C6 B2 179.73(13) . . . . ?
C2 C1 C6 C5 0.89(18) . . . . ?
B1 C1 C6 C5 -170.74(12) . . . . ?
C2 C1 C6 B2 -179.75(12) . . . . ?
B1 C1 C6 B2 8.62(18) . . . . ?
C5 C6 B2 C7 176.00(12) . . . . ?
C1 C6 B2 C7 -3.35(18) . . . . ?
C5 C6 B2 C25 2.21(19) . . . . ?
C1 C6 B2 C25 -177.15(12) . . . . ?
C5 C6 B2 Au1 -104.70(12) . . . . ?
C1 C6 B2 Au1 75.95(11) . . . . ?
C6 B2 C7 C8 -176.93(12) . . . . ?
C25 B2 C7 C8 -3.17(19) . . . . ?
Au1 B2 C7 C8 106.47(12) . . . . ?
C6 B2 C7 C12 2.96(19) . . . . ?
C25 B2 C7 C12 176.72(12) . . . . ?
Au1 B2 C7 C12 -73.64(11) . . . . ?
C12 C7 C8 C9 1.1(2) . . . . ?
B2 C7 C8 C9 -179.03(13) . . . . ?
C7 C8 C9 C10 0.1(2) . . . . ?
C8 C9 C10 C11 -1.1(2) . . . . ?
C9 C10 C11 C12 1.0(2) . . . . ?
C10 C11 C12 C7 0.2(2) . . . . ?
C10 C11 C12 B1 -173.36(13) . . . . ?
C8 C7 C12 C11 -1.19(19) . . . . ?
B2 C7 C12 C11 178.92(12) . . . . ?
C8 C7 C12 B1 172.12(12) . . . . ?
B2 C7 C12 B1 -7.77(18) . . . . ?
O1 B1 C12 C11 68.38(15) . . . . ?
C1 B1 C12 C11 -175.02(12) . . . . ?
C13 B1 C12 C11 -47.07(16) . . . . ?
O1 B1 C12 C7 -104.80(14) . . . . ?
C1 B1 C12 C7 11.79(17) . . . . ?
C13 B1 C12 C7 139.74(12) . . . . ?
O1 B1 C13 C18 2.09(16) . . . . ?
C1 B1 C13 C18 -114.08(13) . . . . ?
C12 B1 C13 C18 117.96(13) . . . . ?
O1 B1 C13 C14 -175.80(12) . . . . ?
C1 B1 C13 C14 68.04(17) . . . . ?
C12 B1 C13 C14 -59.93(17) . . . . ?
C18 C13 C14 C15 -1.07(19) . . . . ?
B1 C13 C14 C15 176.84(13) . . . . ?
C18 C13 C14 P1 173.07(10) . . . . ?
B1 C13 C14 P1 -9.0(2) . . . . ?
C13 C14 C15 C16 0.3(2) . . . . ?
P1 C14 C15 C16 -174.44(11) . . . . ?
C14 C15 C16 C17 0.7(2) . . . . ?
C15 C16 C17 C18 -0.9(2) . . . . ?
C16 C17 C18 C13 0.1(2) . . . . ?
C14 C13 C18 C17 0.9(2) . . . . ?
B1 C13 C18 C17 -177.26(13) . . . . ?
C15 C14 P1 C22 -56.49(11) . . . . ?
C13 C14 P1 C22 128.99(12) . . . . ?
C15 C14 P1 C19 54.84(11) . . . . ?
C13 C14 P1 C19 -119.68(12) . . . . ?
C15 C14 P1 Au1 179.93(8) . . . . ?
C13 C14 P1 Au1 5.41(14) . . . . ?
C14 P1 C19 C20 46.71(11) . . . . ?
C22 P1 C19 C20 155.29(10) . . . . ?
Au1 P1 C19 C20 -87.16(10) . . . . ?
C14 P1 C19 C21 169.14(11) . . . . ?
C22 P1 C19 C21 -82.28(12) . . . . ?
Au1 P1 C19 C21 35.28(12) . . . . ?
C14 P1 C22 C23 -78.16(12) . . . . ?
C19 P1 C22 C23 174.08(11) . . . . ?
Au1 P1 C22 C23 55.31(11) . . . . ?
C14 P1 C22 C24 157.22(13) . . . . ?
C19 P1 C22 C24 49.46(15) . . . . ?
Au1 P1 C22 C24 -69.31(14) . . . . ?
C7 B2 C25 C30 -83.17(17) . . . . ?
C6 B2 C25 C30 90.66(16) . . . . ?
Au1 B2 C25 C30 -179.29(10) . . . . ?
C7 B2 C25 C26 98.49(16) . . . . ?
C6 B2 C25 C26 -87.68(16) . . . . ?
Au1 B2 C25 C26 2.38(16) . . . . ?
C30 C25 C26 C27 -1.1(2) . . . . ?
B2 C25 C26 C27 177.26(13) . . . . ?
C30 C25 C26 P2 177.55(10) . . . . ?
B2 C25 C26 P2 -4.08(18) . . . . ?
C25 C26 C27 C28 1.4(2) . . . . ?
P2 C26 C27 C28 -177.18(11) . . . . ?
C26 C27 C28 C29 -0.6(2) . . . . ?
C27 C28 C29 C30 -0.5(2) . . . . ?
C28 C29 C30 C25 0.8(2) . . . . ?
C26 C25 C30 C29 0.0(2) . . . . ?
B2 C25 C30 C29 -178.38(14) . . . . ?
C27 C26 P2 C34 60.79(13) . . . . ?
C25 C26 P2 C34 -117.85(11) . . . . ?
C27 C26 P2 C31 -52.82(13) . . . . ?
C25 C26 P2 C31 128.54(11) . . . . ?
C27 C26 P2 Au1 -177.61(10) . . . . ?
C25 C26 P2 Au1 3.75(12) . . . . ?
C26 P2 C31 C32 -71.91(11) . . . . ?
C34 P2 C31 C32 172.57(10) . . . . ?
Au1 P2 C31 C32 53.14(11) . . . . ?
C26 P2 C31 C33 165.69(10) . . . . ?
C34 P2 C31 C33 50.17(11) . . . . ?
Au1 P2 C31 C33 -69.26(10) . . . . ?
C26 P2 C34 C35 67.21(11) . . . . ?
C31 P2 C34 C35 -178.34(10) . . . . ?
Au1 P2 C34 C35 -56.70(10) . . . . ?
C26 P2 C34 C36 -58.61(12) . . . . ?
C31 P2 C34 C36 55.84(12) . . . . ?
Au1 P2 C34 C36 177.48(9) . . . . ?
